data_4304775
loop_
_publ_author_name
'Tao Yang'
'Yan Zhang'
'Sihai Yang'
'Guobao Li'
'Ming Xiong'
'Fuhui Liao'
'Jianhua Lin'

_publ_section_title
;
Four Isomorphous Phosphates AM3P4O14 (A = Sr, Ba; M = Co, Mn) with
Antiferromagnetic-Antiferromagnetic-Ferromagnetic Trimerized Chains,
Showing 1/3 Quantum Magnetization Plateaus Only in the Manganese(II) System
;
_journal_name_full 'Inorganic Chemistry'
_journal_page_first 2562
_journal_page_last 2568
_journal_paper_doi 10.1021/ic702346e
_journal_volume 47
_journal_year 2008
_chemical_formula_moiety 'Co3 O14 P4 Ba'
_chemical_formula_sum 'Ba Co3 O14 P4'
_chemical_formula_weight 662.00
_chemical_name_systematic
;
 ?
;
_space_group_IT_number 14
_symmetry_space_group_name_Hall '-P 2ybc'
_symmetry_space_group_name_H-M 'P 1 21/c 1'
_atom_sites_solution_primary direct
_atom_sites_solution_secondary difmap
_audit_creation_method SHELXL-97
_cell_angle_alpha 90.00
_cell_angle_beta 112.70(3)
_cell_angle_gamma 90.00
_cell_formula_units_Z 2
_cell_length_a 7.5749(15)
_cell_length_b 7.8349(16)
_cell_length_c 9.6343(19)
_cell_measurement_temperature 293(2)
_cell_volume 527.5(2)
_computing_molecular_graphics 'Bruker SHELXTL'
_computing_publication_material 'Bruker SHELXTL'
_computing_structure_refinement 'SHELXL-97 (Sheldrick, 1997)'
_computing_structure_solution 'Bruker SHELXTL'
_diffrn_ambient_temperature 293(2)
_diffrn_measured_fraction_theta_full 0.999
_diffrn_measured_fraction_theta_max 0.939
_diffrn_measurement_device_type 'APEX-CCD area detector'
_diffrn_radiation_monochromator graphite
_diffrn_radiation_source 'fine-focus sealed tube'
_diffrn_radiation_type MoK\a
_diffrn_radiation_wavelength 0.71073
_diffrn_reflns_av_R_equivalents 0.0224
_diffrn_reflns_av_sigmaI/netI 0.0279
_diffrn_reflns_limit_h_max 11
_diffrn_reflns_limit_h_min -11
_diffrn_reflns_limit_k_max 12
_diffrn_reflns_limit_k_min -12
_diffrn_reflns_limit_l_max 9
_diffrn_reflns_limit_l_min -14
_diffrn_reflns_number 4830
_diffrn_reflns_theta_full 25.00
_diffrn_reflns_theta_max 33.50
_diffrn_reflns_theta_min 2.91
_exptl_absorpt_coefficient_mu 9.014
_exptl_absorpt_correction_T_max 0.11
_exptl_absorpt_correction_T_min 0.05
_exptl_absorpt_correction_type empirical
_exptl_crystal_colour purple
_exptl_crystal_density_diffrn 4.168
_exptl_crystal_density_method 'not measured'
_exptl_crystal_description block
_exptl_crystal_F_000 618
_exptl_crystal_size_max 0.5
_exptl_crystal_size_mid 0.3
_exptl_crystal_size_min 0.25
_refine_diff_density_max 1.124
_refine_diff_density_min -0.832
_refine_diff_density_rms 0.156
_refine_ls_extinction_coef 0.0259(10)
_refine_ls_extinction_expression Fc^*^=kFc[1+0.001xFc^2^\l^3^/sin(2\q)]^-1/4^
_refine_ls_extinction_method SHELXL
_refine_ls_goodness_of_fit_ref 1.000
_refine_ls_hydrogen_treatment constr
_refine_ls_matrix_type full
_refine_ls_number_parameters 104
_refine_ls_number_reflns 1949
_refine_ls_number_restraints 0
_refine_ls_restrained_S_all 1.000
_refine_ls_R_factor_all 0.0223
_refine_ls_R_factor_gt 0.0206
_refine_ls_shift/su_max 0.007
_refine_ls_shift/su_mean 0.001
_refine_ls_structure_factor_coef Fsqd
_refine_ls_weighting_details 'calc w=1/[\s^2^(Fo^2^)+(0.0378P)^2^+0.1500P] where P=(Fo^2^+2Fc^2^)/3'
_refine_ls_weighting_scheme calc
_refine_ls_wR_factor_gt 0.0581
_refine_ls_wR_factor_ref 0.0593
_reflns_number_gt 1844
_reflns_number_total 1949
_reflns_threshold_expression >2sigma(I)
_cod_data_source_file ic702346e-file003_1.cif
_cod_data_source_block BaCo3P4O14
_cod_database_code 4304775

loop_
_symmetry_equiv_pos_as_xyz
'x, y, z'
'-x, y+1/2, -z+1/2'
'-x, -y, -z'
'x, -y-1/2, z-1/2'

loop_
_atom_site_label
_atom_site_type_symbol
_atom_site_fract_x
_atom_site_fract_y
_atom_site_fract_z
_atom_site_U_iso_or_equiv
_atom_site_adp_type
_atom_site_occupancy
_atom_site_symmetry_multiplicity
_atom_site_calc_flag
_atom_site_refinement_flags
_atom_site_disorder_assembly
_atom_site_disorder_group
Ba1 Ba 0.0000 0.0000 0.0000 0.00957(7) Uani 1 2 d S . .
Co1 Co -0.5000 0.0000 0.0000 0.00696(9) Uani 1 2 d S . .
Co2 Co -0.31507(4) 0.12440(3) -0.47293(3) 0.00776(8) Uani 1 1 d . . .
P1 P -0.39781(7) -0.29742(6) -0.19555(6) 0.00608(10) Uani 1 1 d . . .
P2 P -0.10993(7) 0.05024(7) 0.30154(6) 0.00660(10) Uani 1 1 d . . .
O1 O 0.1284(2) -0.3312(2) 0.08117(17) 0.0100(3) Uani 1 1 d . . .
O2 O 0.3590(2) 0.12716(18) 0.11596(17) 0.0093(3) Uani 1 1 d . . .
O3 O -0.1915(2) -0.13355(18) -0.67725(18) 0.0094(3) Uani 1 1 d . . .
O4 O -0.5200(2) 0.07671(19) -0.38467(17) 0.0088(3) Uani 1 1 d . . .
O5 O -0.2342(2) 0.11108(19) -0.85813(17) 0.0091(3) Uani 1 1 d . . .
O6 O -0.5063(2) -0.29180(18) -0.36539(16) 0.0086(3) Uani 1 1 d . . .
O7 O 0.0915(2) 0.01203(19) 0.31241(19) 0.0102(3) Uani 1 1 d . . .

loop_
_atom_site_aniso_label
_atom_site_aniso_U_11
_atom_site_aniso_U_22
_atom_site_aniso_U_33
_atom_site_aniso_U_23
_atom_site_aniso_U_13
_atom_site_aniso_U_12
Ba1 0.00953(10) 0.01170(10) 0.00886(10) -0.00039(5) 0.00507(7) 0.00005(5)
Co1 0.00754(18) 0.00678(18) 0.00653(19) -0.00008(11) 0.00268(15) -0.00042(11)
Co2 0.00775(13) 0.00860(13) 0.00725(14) 0.00077(9) 0.00325(10) 0.00082(8)
P1 0.0069(2) 0.0061(2) 0.0054(2) -0.00034(15) 0.00251(17) 0.00033(15)
P2 0.0059(2) 0.0082(2) 0.0056(2) 0.00020(16) 0.00217(17) -0.00021(16)
O1 0.0121(6) 0.0106(6) 0.0079(6) 0.0022(5) 0.0042(5) 0.0008(5)
O2 0.0109(6) 0.0079(6) 0.0099(7) -0.0024(5) 0.0051(6) -0.0007(5)
O3 0.0070(6) 0.0091(6) 0.0118(7) 0.0004(5) 0.0031(5) -0.0020(5)
O4 0.0101(6) 0.0084(6) 0.0096(7) -0.0012(5) 0.0057(5) -0.0006(5)
O5 0.0084(6) 0.0111(6) 0.0061(6) 0.0010(5) 0.0010(5) 0.0005(5)
O6 0.0106(6) 0.0082(6) 0.0059(6) 0.0002(5) 0.0019(5) 0.0011(5)
O7 0.0060(6) 0.0141(7) 0.0109(7) 0.0036(5) 0.0036(6) 0.0014(5)

loop_
_atom_type_symbol
_atom_type_description
_atom_type_scat_dispersion_real
_atom_type_scat_dispersion_imag
_atom_type_scat_source
O O 0.0106 0.0060 'International Tables Vol C Tables 4.2.6.8 and 6.1.1.4'
P P 0.1023 0.0942 'International Tables Vol C Tables 4.2.6.8 and 6.1.1.4'
Co Co 0.3494 0.9721 'International Tables Vol C Tables 4.2.6.8 and 6.1.1.4'
Ba Ba -0.3244 2.2819 'International Tables Vol C Tables 4.2.6.8 and 6.1.1.4'

loop_
_geom_angle_atom_site_label_1
_geom_angle_atom_site_label_2
_geom_angle_atom_site_label_3
_geom_angle
_geom_angle_site_symmetry_1
_geom_angle_site_symmetry_3
_geom_angle_publ_flag
O2 Ba1 O2 180.0 . 3 ?
O2 Ba1 O5 114.53(5) . 1_556 ?
O2 Ba1 O5 65.47(5) 3 1_556 ?
O2 Ba1 O5 65.47(5) . 3_554 ?
O2 Ba1 O5 114.53(5) 3 3_554 ?
O5 Ba1 O5 180.00(4) 1_556 3_554 ?
O2 Ba1 O1 92.34(5) . . ?
O2 Ba1 O1 87.66(5) 3 . ?
O5 Ba1 O1 112.15(4) 1_556 . ?
O5 Ba1 O1 67.85(4) 3_554 . ?
O2 Ba1 O1 87.66(5) . 3 ?
O2 Ba1 O1 92.34(5) 3 3 ?
O5 Ba1 O1 67.85(4) 1_556 3 ?
O5 Ba1 O1 112.15(4) 3_554 3 ?
O1 Ba1 O1 180.00(6) . 3 ?
O2 Ba1 O7 75.67(5) . . ?
O2 Ba1 O7 104.33(5) 3 . ?
O5 Ba1 O7 53.24(5) 1_556 . ?
O5 Ba1 O7 126.76(5) 3_554 . ?
O1 Ba1 O7 79.36(5) . . ?
O1 Ba1 O7 100.64(5) 3 . ?
O2 Ba1 O7 104.33(5) . 3 ?
O2 Ba1 O7 75.67(5) 3 3 ?
O5 Ba1 O7 126.76(5) 1_556 3 ?
O5 Ba1 O7 53.24(5) 3_554 3 ?
O1 Ba1 O7 100.64(5) . 3 ?
O1 Ba1 O7 79.36(5) 3 3 ?
O7 Ba1 O7 180.00(6) . 3 ?
O2 Ba1 P2 98.40(4) . . ?
O2 Ba1 P2 81.60(4) 3 . ?
O5 Ba1 P2 27.12(3) 1_556 . ?
O5 Ba1 P2 152.88(3) 3_554 . ?
O1 Ba1 P2 92.47(3) . . ?
O1 Ba1 P2 87.53(3) 3 . ?
O7 Ba1 P2 26.87(3) . . ?
O7 Ba1 P2 153.13(3) 3 . ?
O2 Ba1 P2 81.60(4) . 3 ?
O2 Ba1 P2 98.40(4) 3 3 ?
O5 Ba1 P2 152.88(3) 1_556 3 ?
O5 Ba1 P2 27.12(3) 3_554 3 ?
O1 Ba1 P2 87.53(3) . 3 ?
O1 Ba1 P2 92.47(3) 3 3 ?
O7 Ba1 P2 153.13(3) . 3 ?
O7 Ba1 P2 26.87(3) 3 3 ?
P2 Ba1 P2 180.000(15) . 3 ?
O2 Ba1 P1 159.34(3) . . ?
O2 Ba1 P1 20.66(3) 3 . ?
O5 Ba1 P1 84.15(3) 1_556 . ?
O5 Ba1 P1 95.85(3) 3_554 . ?
O1 Ba1 P1 71.49(4) . . ?
O1 Ba1 P1 108.51(4) 3 . ?
O7 Ba1 P1 112.42(4) . . ?
O7 Ba1 P1 67.58(4) 3 . ?
P2 Ba1 P1 95.15(2) . . ?
P2 Ba1 P1 84.85(2) 3 . ?
O2 Ba1 P1 20.66(3) . 3 ?
O2 Ba1 P1 159.34(3) 3 3 ?
O5 Ba1 P1 95.85(3) 1_556 3 ?
O5 Ba1 P1 84.15(3) 3_554 3 ?
O1 Ba1 P1 108.51(4) . 3 ?
O1 Ba1 P1 71.49(4) 3 3 ?
O7 Ba1 P1 67.58(4) . 3 ?
O7 Ba1 P1 112.42(4) 3 3 ?
P2 Ba1 P1 84.85(2) . 3 ?
P2 Ba1 P1 95.15(2) 3 3 ?
P1 Ba1 P1 180.000(17) . 3 ?
O2 Co1 O2 180.00(7) 1_455 3 ?
O2 Co1 O6 95.67(6) 1_455 2_454 ?
O2 Co1 O6 84.33(6) 3 2_454 ?
O2 Co1 O6 84.33(6) 1_455 4_556 ?
O2 Co1 O6 95.67(6) 3 4_556 ?
O6 Co1 O6 180.0 2_454 4_556 ?
O2 Co1 O5 90.79(6) 1_455 1_556 ?
O2 Co1 O5 89.21(6) 3 1_556 ?
O6 Co1 O5 80.66(6) 2_454 1_556 ?
O6 Co1 O5 99.34(6) 4_556 1_556 ?
O2 Co1 O5 89.21(6) 1_455 3_454 ?
O2 Co1 O5 90.79(6) 3 3_454 ?
O6 Co1 O5 99.34(6) 2_454 3_454 ?
O6 Co1 O5 80.66(6) 4_556 3_454 ?
O5 Co1 O5 180.0 1_556 3_454 ?
O2 Co1 Ba1 43.72(4) 1_455 1_455 ?
O2 Co1 Ba1 136.28(4) 3 1_455 ?
O6 Co1 Ba1 105.16(4) 2_454 1_455 ?
O6 Co1 Ba1 74.84(4) 4_556 1_455 ?
O5 Co1 Ba1 134.13(4) 1_556 1_455 ?
O5 Co1 Ba1 45.87(4) 3_454 1_455 ?
O2 Co1 Ba1 136.28(4) 1_455 . ?
O2 Co1 Ba1 43.72(4) 3 . ?
O6 Co1 Ba1 74.84(4) 2_454 . ?
O6 Co1 Ba1 105.16(4) 4_556 . ?
O5 Co1 Ba1 45.87(4) 1_556 . ?
O5 Co1 Ba1 134.13(4) 3_454 . ?
Ba1 Co1 Ba1 180.0 1_455 . ?
O4 Co2 O1 174.76(6) . 2_554 ?
O4 Co2 O6 92.69(6) . 3_454 ?
O1 Co2 O6 83.76(6) 2_554 3_454 ?
O4 Co2 O7 97.21(6) . 3 ?
O1 Co2 O7 86.75(6) 2_554 3 ?
O6 Co2 O7 168.42(6) 3_454 3 ?
O4 Co2 O4 77.66(6) . 3_454 ?
O1 Co2 O4 98.20(6) 2_554 3_454 ?
O6 Co2 O4 86.24(6) 3_454 3_454 ?
O7 Co2 O4 101.70(7) 3 3_454 ?
O4 Co2 O5 93.87(6) . 4_566 ?
O1 Co2 O5 89.08(6) 2_554 4_566 ?
O6 Co2 O5 76.70(6) 3_454 4_566 ?
O7 Co2 O5 96.58(6) 3 4_566 ?
O4 Co2 O5 160.64(5) 3_454 4_566 ?
O4 Co2 Ba1 138.24(4) . 2_554 ?
O1 Co2 Ba1 44.16(4) 2_554 2_554 ?
O6 Co2 Ba1 73.15(5) 3_454 2_554 ?
O7 Co2 Ba1 95.41(5) 3 2_554 ?
O4 Co2 Ba1 137.66(4) 3_454 2_554 ?
O5 Co2 Ba1 45.09(4) 4_566 2_554 ?
O2 P1 O6 116.03(8) 3 . ?
O2 P1 O4 110.56(9) 3 2_444 ?
O6 P1 O4 114.00(9) . 2_444 ?
O2 P1 O3 104.64(8) 3 4_556 ?
O6 P1 O3 103.15(9) . 4_556 ?
O4 P1 O3 107.35(8) 2_444 4_556 ?
O2 P1 Ba1 39.11(6) 3 . ?
O6 P1 Ba1 121.67(6) . . ?
O4 P1 Ba1 124.10(6) 2_444 . ?
O3 P1 Ba1 65.61(6) 4_556 . ?
O1 P2 O7 116.78(9) 2 . ?
O1 P2 O5 111.12(9) 2 1_556 ?
O7 P2 O5 109.94(9) . 1_556 ?
O1 P2 O3 107.71(9) 2 1_556 ?
O7 P2 O3 103.85(8) . 1_556 ?
O5 P2 O3 106.72(9) 1_556 1_556 ?
O1 P2 Ba1 148.14(6) 2 . ?
O7 P2 Ba1 57.01(7) . . ?
O5 P2 Ba1 55.09(6) 1_556 . ?
O3 P2 Ba1 103.97(6) 1_556 . ?
P2 O1 Co2 123.24(9) 2_545 2_544 ?
P2 O1 Ba1 131.47(8) 2_545 . ?
Co2 O1 Ba1 104.29(6) 2_544 . ?
P1 O2 Co1 131.17(9) 3 1_655 ?
P1 O2 Ba1 120.23(8) 3 . ?
Co1 O2 Ba1 104.22(6) 1_655 . ?
P1 O3 P2 134.04(10) 4 1_554 ?
P1 O4 Co2 127.45(9) 2_454 . ?
P1 O4 Co2 123.22(9) 2_454 3_454 ?
Co2 O4 Co2 102.34(6) . 3_454 ?
P2 O5 Co1 125.20(9) 1_554 1_554 ?
P2 O5 Co2 134.59(9) 1_554 4_565 ?
Co1 O5 Co2 92.79(6) 1_554 4_565 ?
P2 O5 Ba1 97.78(7) 1_554 1_554 ?
Co1 O5 Ba1 100.48(6) 1_554 1_554 ?
Co2 O5 Ba1 98.48(5) 4_565 1_554 ?
P1 O6 Co2 138.28(9) . 3_454 ?
P1 O6 Co1 120.73(8) . 2_444 ?
Co2 O6 Co1 100.98(7) 3_454 2_444 ?
P2 O7 Co2 131.04(10) . 3 ?
P2 O7 Ba1 96.12(8) . . ?
Co2 O7 Ba1 124.58(7) 3 . ?

loop_
_geom_bond_atom_site_label_1
_geom_bond_atom_site_label_2
_geom_bond_distance
_geom_bond_site_symmetry_2
_geom_bond_publ_flag
Ba1 O2 2.7003(17) . ?
Ba1 O2 2.7003(17) 3 ?
Ba1 O5 2.7646(16) 1_556 ?
Ba1 O5 2.7646(16) 3_554 ?
Ba1 O1 2.7755(16) . ?
Ba1 O1 2.7755(16) 3 ?
Ba1 O7 2.8175(18) . ?
Ba1 O7 2.8175(18) 3 ?
Ba1 P2 3.3400(8) . ?
Ba1 P2 3.3400(8) 3 ?
Ba1 P1 3.6983(10) . ?
Ba1 P1 3.6983(10) 3 ?
Co1 O2 2.0740(15) 1_455 ?
Co1 O2 2.0740(15) 3 ?
Co1 O6 2.0959(15) 2_454 ?
Co1 O6 2.0959(15) 4_556 ?
Co1 O5 2.1344(16) 1_556 ?
Co1 O5 2.1344(16) 3_454 ?
Co1 Ba1 3.7875(8) 1_455 ?
Co2 O4 2.0717(15) . ?
Co2 O1 2.0847(16) 2_554 ?
Co2 O6 2.0858(16) 3_454 ?
Co2 O7 2.0930(17) 3 ?
Co2 O4 2.1453(16) 3_454 ?
Co2 O5 2.3175(15) 4_566 ?
Co2 Ba1 3.8606(6) 2_554 ?
P1 O2 1.5100(16) 3 ?
P1 O6 1.5221(16) . ?
P1 O4 1.5260(15) 2_444 ?
P1 O3 1.5981(15) 4_556 ?
P2 O1 1.5106(16) 2 ?
P2 O7 1.5184(17) . ?
P2 O5 1.5368(17) 1_556 ?
P2 O3 1.6106(16) 1_556 ?
O1 P2 1.5106(16) 2_545 ?
O1 Co2 2.0847(16) 2_544 ?
O2 P1 1.5100(16) 3 ?
O2 Co1 2.0740(15) 1_655 ?
O3 P1 1.5981(15) 4 ?
O3 P2 1.6106(15) 1_554 ?
O4 P1 1.5260(15) 2_454 ?
O4 Co2 2.1453(16) 3_454 ?
O5 P2 1.5368(17) 1_554 ?
O5 Co1 2.1344(16) 1_554 ?
O5 Co2 2.3175(15) 4_565 ?
O5 Ba1 2.7646(16) 1_554 ?
O6 Co2 2.0858(16) 3_454 ?
O6 Co1 2.0959(15) 2_444 ?
O7 Co2 2.0930(17) 3 ?
